data_7210883
loop_
_publ_author_name
'Wang, Lian-Cheng'
'Sun, Junliang'
'Huang, Zhi-Tang'
'Zheng, Qi-Yu'

_publ_section_title
;
 Stepwise tuning of the substituent groups from mother BTB ligands to two
 hexaphenylbenzene based ligands for construction of diverse coordination
 polymers
;
_journal_issue 42
_journal_name_full CrystEngComm
_journal_page_first 8511
_journal_paper_doi 10.1039/c3ce40856f
_journal_volume 15
_journal_year 2013
_chemical_formula_sum 'C57 H58 Cl N3 O11 Zn2'
_chemical_formula_weight 1127.25
_chemical_name_systematic
; 
 ? 
;
_space_group_IT_number 15
_symmetry_cell_setting monoclinic
_symmetry_space_group_name_Hall '-C 2yc'
_symmetry_space_group_name_H-M 'C 1 2/c 1'
_atom_sites_solution_hydrogens geom
_atom_sites_solution_primary direct
_atom_sites_solution_secondary difmap
_audit_creation_method SHELXL-97
_cell_angle_alpha 90.00
_cell_angle_beta 99.94(3)
_cell_angle_gamma 90.00
_cell_formula_units_Z 4
_cell_length_a 16.765(3)
_cell_length_b 28.419(6)
_cell_length_c 11.636(2)
_cell_measurement_reflns_used 8988
_cell_measurement_temperature 173(2)
_cell_measurement_theta_max 27.4847
_cell_measurement_theta_min 1.7768
_cell_volume 5460.7(18)
_computing_cell_refinement 'CrystalClear (Rigaku Inc., 2008)'
_computing_data_collection 'CrystalClear (Rigaku Inc., 2008)'
_computing_data_reduction 'CrystalClear (Rigaku Inc., 2008)'
_computing_molecular_graphics
;
 Mercury: visualization and analysis of crystal structures, C. F. Macrae,
 P. R. Edgington, P. McCabe, E. Pidcock, G. P. Shields, R. Taylor,
 M. Towler and J. van de Streek, J. Appl. Cryst., 39, 453-457, 2006.
;
_computing_publication_material 'SHELX-97 (Sheldrick, 2008)'
_computing_structure_refinement 'SHELX-97 (Sheldrick, 2008)'
_computing_structure_solution 'SHELX-97 (Sheldrick, 2008)'
_diffrn_ambient_temperature 173(2)
_diffrn_detector_area_resol_mean 28.5714
_diffrn_measured_fraction_theta_full 0.992
_diffrn_measured_fraction_theta_max 0.992
_diffrn_measurement_device_type 'Saturn724+ CCD'
_diffrn_measurement_method '\w scans at fixed \c = 45\%'
_diffrn_radiation_monochromator graphite
_diffrn_radiation_source 'fine-focus sealed tube'
_diffrn_radiation_type MoK\a
_diffrn_radiation_wavelength 0.71073
_diffrn_reflns_av_R_equivalents 0.0300
_diffrn_reflns_av_sigmaI/netI 0.0619
_diffrn_reflns_limit_h_max 16
_diffrn_reflns_limit_h_min -21
_diffrn_reflns_limit_k_max 36
_diffrn_reflns_limit_k_min -36
_diffrn_reflns_limit_l_max 15
_diffrn_reflns_limit_l_min -14
_diffrn_reflns_number 12931
_diffrn_reflns_theta_full 27.51
_diffrn_reflns_theta_max 27.51
_diffrn_reflns_theta_min 1.43
_exptl_absorpt_coefficient_mu 0.989
_exptl_absorpt_correction_T_max 1.0000
_exptl_absorpt_correction_T_min 0.7164
_exptl_absorpt_correction_type multi-scan
_exptl_absorpt_process_details 'CrystalClear (Rigaku Inc., 2008)'
_exptl_crystal_colour Colorless
_exptl_crystal_density_diffrn 1.371
_exptl_crystal_density_method 'not measured'
_exptl_crystal_description block
_exptl_crystal_F_000 2344
_exptl_crystal_size_max 0.33
_exptl_crystal_size_mid 0.10
_exptl_crystal_size_min 0.09
_refine_diff_density_max 0.789
_refine_diff_density_min -0.832
_refine_diff_density_rms 0.148
_refine_ls_extinction_method none
_refine_ls_goodness_of_fit_ref 1.161
_refine_ls_hydrogen_treatment constr
_refine_ls_matrix_type full
_refine_ls_number_parameters 323
_refine_ls_number_reflns 6216
_refine_ls_number_restraints 75
_refine_ls_restrained_S_all 1.163
_refine_ls_R_factor_all 0.1206
_refine_ls_R_factor_gt 0.1095
_refine_ls_shift/su_max 0.000
_refine_ls_shift/su_mean 0.000
_refine_ls_structure_factor_coef Fsqd
_refine_ls_weighting_details 'calc w=1/[\s^2^(Fo^2^)+(0.0873P)^2^+89.9722P] where P=(Fo^2^+2Fc^2^)/3'
_refine_ls_weighting_scheme calc
_refine_ls_wR_factor_gt 0.2682
_refine_ls_wR_factor_ref 0.2819
_reflns_number_gt 5559
_reflns_number_total 6216
_reflns_threshold_expression >2sigma(I)
_cod_data_source_file c3ce40856f.txt
_cod_data_source_block ZnC2/C
_cod_original_cell_volume 5460.6(19)
_cod_original_sg_symbol_H-M C2/c
_cod_database_code 7210883

loop_
_symmetry_equiv_pos_as_xyz
'x, y, z'
'-x, y, -z+1/2'
'x+1/2, y+1/2, z'
'-x+1/2, y+1/2, -z+1/2'
'-x, -y, -z'
'x, -y, z-1/2'
'-x+1/2, -y+1/2, -z'
'x+1/2, -y+1/2, z-1/2'

loop_
_atom_site_label
_atom_site_type_symbol
_atom_site_fract_x
_atom_site_fract_y
_atom_site_fract_z
_atom_site_U_iso_or_equiv
_atom_site_adp_type
_atom_site_occupancy
_atom_site_symmetry_multiplicity
_atom_site_calc_flag
_atom_site_refinement_flags
_atom_site_disorder_assembly
_atom_site_disorder_group
Zn1 Zn -0.01196(4) 0.64012(2) 0.60118(6) 0.02656(19) Uani 1 1 d D . .
O1 O -0.0313(2) 0.70472(13) 0.6567(4) 0.0390(11) Uani 1 1 d . A .
O2 O -0.0986(2) 0.60216(14) 0.6482(4) 0.0357(10) Uani 1 1 d . A .
O3 O 0.0999(2) 0.62677(16) 0.6712(4) 0.0461(12) Uani 1 1 d . . .
C1 C -0.1292(3) 0.60478(19) 0.7376(6) 0.0325(13) Uani 1 1 d . . .
C2 C -0.2080(3) 0.57974(19) 0.7384(5) 0.0290(12) Uani 1 1 d . A .
C3 C -0.2450(3) 0.5806(2) 0.8343(6) 0.0341(13) Uani 1 1 d . . .
H3 H -0.2216 0.5981 0.9013 0.041 Uiso 1 1 calc R A .
C4 C -0.3176(3) 0.55575(18) 0.8341(5) 0.0288(12) Uani 1 1 d . A .
H4 H -0.3436 0.5572 0.9004 0.035 Uiso 1 1 calc R . .
C5 C -0.3513(3) 0.52944(17) 0.7392(5) 0.0241(11) Uani 1 1 d . . .
C6 C -0.3147(3) 0.5288(2) 0.6433(5) 0.0316(13) Uani 1 1 d . A .
H6 H -0.3380 0.5111 0.5768 0.038 Uiso 1 1 calc R . .
C7 C -0.2441(4) 0.5537(2) 0.6420(5) 0.0350(14) Uani 1 1 d . . .
H7 H -0.2197 0.5531 0.5741 0.042 Uiso 1 1 calc R A .
C8 C -0.4287(3) 0.50320(17) 0.7415(5) 0.0244(11) Uani 1 1 d . A .
C9 C -0.5000 0.5271(2) 0.7500 0.0259(16) Uani 1 2 d S . .
C10 C -0.5000 0.5797(2) 0.7500 0.0225(15) Uani 1 2 d S . .
C11 C -0.5150(3) 0.60508(18) 0.8477(5) 0.0313(12) Uani 1 1 d . . .
H11 H -0.5257 0.5885 0.9144 0.038 Uiso 1 1 calc R A .
C12 C -0.5145(4) 0.6537(2) 0.8483(6) 0.0416(15) Uani 1 1 d . A .
H12 H -0.5240 0.6703 0.9155 0.050 Uiso 1 1 calc R . .
C13 C -0.5000 0.6785(3) 0.7500 0.050(3) Uani 1 2 d S . .
H13 H -0.5000 0.7120 0.7500 0.060 Uiso 1 2 calc SR A .
C14 C -0.4288(3) 0.45346(17) 0.7420(5) 0.0230(11) Uani 1 1 d . . .
C15 C -0.3536(3) 0.42719(18) 0.7298(5) 0.0257(12) Uani 1 1 d . A .
C16 C -0.2861(4) 0.4303(2) 0.8153(6) 0.0386(14) Uani 1 1 d . . .
H16 H -0.2869 0.4502 0.8806 0.046 Uiso 1 1 calc R A .
C17 C -0.2166(4) 0.4045(3) 0.8073(8) 0.060(2) Uani 1 1 d . A .
H17 H -0.1704 0.4068 0.8670 0.072 Uiso 1 1 calc R . .
C18 C -0.2151(5) 0.3756(3) 0.7130(9) 0.071(3) Uani 1 1 d . . .
H18 H -0.1681 0.3575 0.7083 0.085 Uiso 1 1 calc R A .
C19 C -0.2811(5) 0.3729(2) 0.6257(7) 0.053(2) Uani 1 1 d . A .
H19 H -0.2789 0.3536 0.5597 0.063 Uiso 1 1 calc R . .
C20 C -0.3521(4) 0.39832(18) 0.6323(6) 0.0340(13) Uani 1 1 d . . .
H20 H -0.3981 0.3960 0.5722 0.041 Uiso 1 1 calc R A .
C21 C -0.5000 0.4293(2) 0.7500 0.0253(16) Uani 1 2 d S . .
C22 C -0.5000 0.3765(2) 0.7500 0.0252(16) Uani 1 2 d S . .
C23 C -0.5470(3) 0.35133(18) 0.6611(5) 0.0283(12) Uani 1 1 d . A .
H23 H -0.5801 0.3678 0.5996 0.034 Uiso 1 1 calc R . .
C24 C -0.5467(3) 0.30293(18) 0.6602(5) 0.0278(12) Uani 1 1 d . . .
H24 H -0.5787 0.2865 0.5976 0.033 Uiso 1 1 calc R A .
C25 C -0.5000 0.2780(2) 0.7500 0.0293(17) Uani 1 2 d S . .
C26 C 0.0000 0.7253(3) 0.7500 0.0319(19) Uani 1 2 d S . .
Cl1 Cl -0.0125(2) 0.63717(12) 0.4103(3) 0.0455(8) Uani 0.50 1 d P A 1
O4 O -0.0549(5) 0.6671(3) 0.4455(6) 0.0353(19) Uani 0.50 1 d PD A 2
H4A H -0.0291 0.6659 0.3898 0.042 Uiso 0.50 1 d PRD A 2
H4B H -0.1043 0.6713 0.4198 0.042 Uiso 0.50 1 d PRD A 2
O5 O 0.0081(9) 0.5725(5) 0.5244(14) 0.104(4) Uani 0.50 1 d PDU A .
N1 N -0.0141(12) 0.5198(7) 0.3708(11) 0.127(5) Uani 0.50 1 d PDU A .
C27 C 0.0171(15) 0.5623(7) 0.4284(16) 0.118(5) Uani 0.50 1 d PDU . .
C28 C 0.0774(16) 0.5801(10) 0.357(3) 0.158(9) Uani 0.50 1 d PDU A .
H28A H 0.1164 0.5552 0.3493 0.237 Uiso 0.50 1 calc PR . .
H28C H 0.1060 0.6073 0.3965 0.237 Uiso 0.50 1 calc PR . .
H28B H 0.0491 0.5895 0.2800 0.237 Uiso 0.50 1 calc PR . .
C29 C -0.0711(13) 0.4963(7) 0.437(2) 0.114(7) Uani 0.50 1 d PDU . .
H29C H -0.1230 0.5130 0.4239 0.170 Uiso 0.50 1 calc PR A .
H29B H -0.0483 0.4965 0.5203 0.170 Uiso 0.50 1 calc PR . .
H29A H -0.0797 0.4637 0.4101 0.170 Uiso 0.50 1 calc PR . .
C30 C 0.0000 0.50779(10) 0.2500 0.140(5) Uani 1 2 d SDU . .
H30C H 0.0382 0.5302 0.2298 0.211 Uiso 0.50 1 d PR A .
H30A H 0.0225 0.4767 0.2503 0.211 Uiso 0.50 1 d PR . .
H30B H -0.0491 0.5093 0.1938 0.211 Uiso 0.50 1 d PR . .
C50A C 0.2074 0.25380(10) -0.0117 0.062(2) Uiso 0.50 1 d PR . .
C51A C 0.1801 0.25450(10) -0.1157 0.083(2) Uiso 0.50 1 d PR . .
C52 C 0.1638 0.26066(10) 0.0740 0.087(3) Uiso 1 1 d R . .
C50B N 0.2074 0.25380(10) -0.0117 0.062(2) Uiso 0.50 1 d PR . .
C51B O 0.1801 0.25450(10) -0.1157 0.083(2) Uiso 0.50 1 d PR . .
C53A C 0.2298 0.23966(10) 0.5384 0.044(2) Uiso 0.338(5) 1 d PR . .
C54A C 0.1752 0.26676(10) 0.5838 0.072(2) Uiso 0.50 1 d PR . .
C55 C 0.2517 0.19056(10) 0.5723 0.065(2) Uiso 1 1 d R . .
C53B N 0.2298 0.23966(10) 0.5384 0.044(2) Uiso 0.338(5) 1 d PR . .
C54B O 0.1752 0.26676(10) 0.5838 0.072(2) Uiso 0.50 1 d PR . .
C53C C 0.2297 0.27082(10) 0.5111 0.044(2) Uiso 0.162(5) 1 d PR . .
C53D N 0.2297 0.27082(10) 0.5111 0.044(2) Uiso 0.162(5) 1 d PR . .
OW O 0.0409 0.29566(10) 0.8130 0.041(2) Uiso 0.50 1 d PR . .

loop_
_atom_site_aniso_label
_atom_site_aniso_U_11
_atom_site_aniso_U_22
_atom_site_aniso_U_33
_atom_site_aniso_U_23
_atom_site_aniso_U_13
_atom_site_aniso_U_12
Zn1 0.0209(3) 0.0292(3) 0.0292(4) 0.0009(3) 0.0032(2) 0.0002(3)
O1 0.035(2) 0.0229(19) 0.059(3) -0.011(2) 0.009(2) 0.0019(16)
O2 0.032(2) 0.037(2) 0.039(3) 0.001(2) 0.0108(19) -0.0136(18)
O3 0.021(2) 0.066(3) 0.051(3) 0.029(2) 0.006(2) 0.0140(19)
C1 0.022(3) 0.029(3) 0.043(4) 0.004(3) -0.003(3) 0.002(2)
C2 0.019(3) 0.033(3) 0.035(3) -0.001(3) 0.002(2) -0.004(2)
C3 0.025(3) 0.035(3) 0.039(3) -0.003(3) -0.002(3) -0.004(2)
C4 0.030(3) 0.028(3) 0.028(3) -0.001(2) 0.003(2) -0.003(2)
C5 0.022(3) 0.016(2) 0.033(3) 0.003(2) 0.001(2) -0.0009(19)
C6 0.030(3) 0.036(3) 0.026(3) -0.007(3) -0.003(2) -0.003(2)
C7 0.040(3) 0.041(3) 0.027(3) 0.004(3) 0.012(3) -0.007(3)
C8 0.016(2) 0.027(3) 0.027(3) 0.002(2) -0.004(2) -0.0023(19)
C9 0.024(4) 0.027(4) 0.027(4) 0.000 0.005(3) 0.000
C10 0.023(3) 0.014(3) 0.030(4) 0.000 0.002(3) 0.000
C11 0.041(3) 0.021(2) 0.033(3) -0.005(3) 0.009(3) 0.001(2)
C12 0.053(4) 0.026(3) 0.045(4) -0.009(3) 0.005(3) 0.006(3)
C13 0.050(6) 0.026(4) 0.078(8) 0.000 0.024(6) 0.000
C14 0.024(3) 0.020(2) 0.023(3) -0.003(2) 0.000(2) 0.0015(19)
C15 0.027(3) 0.021(3) 0.031(3) 0.008(2) 0.010(2) 0.000(2)
C16 0.034(3) 0.036(3) 0.045(4) -0.001(3) 0.002(3) 0.008(2)
C17 0.037(4) 0.070(5) 0.068(5) 0.008(5) -0.004(4) 0.018(3)
C18 0.048(5) 0.074(5) 0.092(7) 0.005(5) 0.020(5) 0.045(4)
C19 0.061(5) 0.051(4) 0.052(5) -0.001(4) 0.026(4) 0.027(4)
C20 0.039(3) 0.024(3) 0.040(4) -0.002(3) 0.010(3) 0.001(2)
C21 0.030(4) 0.018(3) 0.028(4) 0.000 0.006(3) 0.000
C22 0.023(4) 0.017(3) 0.037(5) 0.000 0.012(3) 0.000
C23 0.027(3) 0.026(3) 0.031(3) 0.001(2) 0.000(2) -0.003(2)
C24 0.032(3) 0.026(3) 0.026(3) -0.005(2) 0.006(2) -0.001(2)
C25 0.033(4) 0.018(3) 0.038(5) 0.000 0.010(4) 0.000
C26 0.020(4) 0.023(4) 0.057(6) 0.000 0.017(4) 0.000
Cl1 0.0419(18) 0.058(2) 0.0345(17) -0.0007(16) 0.0015(14) -0.0020(15)
O4 0.031(4) 0.055(5) 0.020(4) 0.009(4) 0.004(3) -0.006(4)
O5 0.095(6) 0.104(6) 0.111(7) -0.036(6) 0.011(6) 0.023(6)
N1 0.133(7) 0.123(7) 0.125(7) -0.013(6) 0.020(6) 0.006(5)
C27 0.113(7) 0.122(7) 0.121(7) -0.017(6) 0.022(6) 0.006(6)
C28 0.145(14) 0.154(13) 0.175(14) -0.017(12) 0.028(12) -0.006(12)
C29 0.141(13) 0.091(11) 0.108(12) 0.007(10) 0.018(11) -0.008(10)
C30 0.144(8) 0.145(8) 0.135(8) 0.000 0.034(7) 0.000

loop_
_atom_type_symbol
_atom_type_description
_atom_type_scat_dispersion_real
_atom_type_scat_dispersion_imag
_atom_type_scat_source
C C 0.0033 0.0016 'International Tables Vol C Tables 4.2.6.8 and 6.1.1.4'
H H 0.0000 0.0000 'International Tables Vol C Tables 4.2.6.8 and 6.1.1.4'
N N 0.0061 0.0033 'International Tables Vol C Tables 4.2.6.8 and 6.1.1.4'
O O 0.0106 0.0060 'International Tables Vol C Tables 4.2.6.8 and 6.1.1.4'
Cl Cl 0.1484 0.1585 'International Tables Vol C Tables 4.2.6.8 and 6.1.1.4'
Zn Zn 0.2839 1.4301 'International Tables Vol C Tables 4.2.6.8 and 6.1.1.4'

loop_
_geom_angle_atom_site_label_1
_geom_angle_atom_site_label_2
_geom_angle_atom_site_label_3
_geom_angle
_geom_angle_site_symmetry_1
_geom_angle_site_symmetry_3
O3 Zn1 O2 118.82(18) . .
O3 Zn1 O4 128.9(3) . .
O2 Zn1 O4 107.3(3) . .
O3 Zn1 O1 104.06(19) . .
O2 Zn1 O1 104.25(18) . .
O4 Zn1 O1 83.5(3) . .
O3 Zn1 O5 78.1(4) . .
O2 Zn1 O5 78.6(4) . .
O4 Zn1 O5 91.4(5) . .
O1 Zn1 O5 174.7(4) . .
O3 Zn1 Cl1 104.38(17) . .
O2 Zn1 Cl1 112.49(16) . .
O4 Zn1 Cl1 33.2(2) . .
O1 Zn1 Cl1 112.74(17) . .
O5 Zn1 Cl1 61.9(4) . .
C26 O1 Zn1 129.7(4) . .
C1 O2 Zn1 129.4(4) . .
C1 O3 Zn1 131.2(4) 2_556 .
O2 C1 O3 125.5(5) . 2_556
O2 C1 C2 117.9(5) . .
O3 C1 C2 116.6(6) 2_556 .
C3 C2 C7 118.2(5) . .
C3 C2 C1 121.3(5) . .
C7 C2 C1 120.5(5) . .
C2 C3 C4 120.2(5) . .
C2 C3 H3 119.9 . .
C4 C3 H3 119.9 . .
C5 C4 C3 120.8(5) . .
C5 C4 H4 119.6 . .
C3 C4 H4 119.6 . .
C6 C5 C4 119.0(5) . .
C6 C5 C8 121.4(5) . .
C4 C5 C8 119.6(5) . .
C5 C6 C7 120.7(5) . .
C5 C6 H6 119.7 . .
C7 C6 H6 119.7 . .
C6 C7 C2 121.1(5) . .
C6 C7 H7 119.4 . .
C2 C7 H7 119.4 . .
C9 C8 C14 119.1(5) . .
C9 C8 C5 120.9(5) . .
C14 C8 C5 119.9(4) . .
C8 C9 C8 121.6(7) 2_456 .
C8 C9 C10 119.2(3) 2_456 .
C8 C9 C10 119.2(3) . .
C11 C10 C11 118.3(6) . 2_456
C11 C10 C9 120.8(3) . .
C11 C10 C9 120.8(3) 2_456 .
C12 C11 C10 121.0(6) . .
C12 C11 H11 119.5 . .
C10 C11 H11 119.5 . .
C11 C12 C13 120.1(6) . .
C11 C12 H12 119.9 . .
C13 C12 H12 119.9 . .
C12 C13 C12 119.5(8) 2_456 .
C12 C13 H13 120.2 2_456 .
C12 C13 H13 120.2 . .
C21 C14 C8 119.6(5) . .
C21 C14 C15 120.5(4) . .
C8 C14 C15 119.9(4) . .
C16 C15 C20 119.7(5) . .
C16 C15 C14 120.1(5) . .
C20 C15 C14 120.1(5) . .
C15 C16 C17 120.7(7) . .
C15 C16 H16 119.6 . .
C17 C16 H16 119.6 . .
C18 C17 C16 119.9(7) . .
C18 C17 H17 120.0 . .
C16 C17 H17 120.0 . .
C19 C18 C17 120.1(6) . .
C19 C18 H18 119.9 . .
C17 C18 H18 119.9 . .
C18 C19 C20 121.0(7) . .
C18 C19 H19 119.5 . .
C20 C19 H19 119.5 . .
C15 C20 C19 118.5(6) . .
C15 C20 H20 120.7 . .
C19 C20 H20 120.7 . .
C14 C21 C14 121.0(6) . 2_456
C14 C21 C22 119.5(3) . .
C14 C21 C22 119.5(3) 2_456 .
C23 C22 C23 117.8(7) 2_456 .
C23 C22 C21 121.1(3) 2_456 .
C23 C22 C21 121.1(3) . .
C24 C23 C22 121.3(5) . .
C24 C23 H23 119.3 . .
C22 C23 H23 119.3 . .
C23 C24 C25 120.4(5) . .
C23 C24 H24 119.8 . .
C25 C24 H24 119.8 . .
C24 C25 C24 118.6(7) 2_456 .
C24 C25 C26 120.7(3) 2_456 3_445
C24 C25 C26 120.7(3) . 3_445
O1 C26 O1 124.9(7) 2_556 .
O1 C26 C25 117.6(3) 2_556 3
O1 C26 C25 117.6(3) . 3
C27 Cl1 Zn1 88.8(5) . .
C27 Cl1 H4A 169.3 . .
Zn1 Cl1 H4A 100.5 . .
Zn1 O4 H4A 122.3 . .
Zn1 O4 H4B 124.0 . .
H4A O4 H4B 109.9 . .
C27 O5 Zn1 131.0(16) . .
C27 N1 C29 110.6(14) . .
C27 N1 C30 121.6(13) . .
C29 N1 C30 126.9(16) . .
O5 C27 N1 123.2(17) . .
O5 C27 C28 130(2) . .
N1 C27 C28 104.6(17) . .
O5 C27 Cl1 78.0(14) . .
N1 C27 Cl1 135.6(19) . .
C28 C27 Cl1 77.4(15) . .
C27 C28 H28A 109.5 . .
C27 C28 H28C 109.5 . .
H28A C28 H28C 109.5 . .
C27 C28 H28B 109.5 . .
H28A C28 H28B 109.5 . .
H28C C28 H28B 109.5 . .
N1 C29 H29C 109.5 . .
N1 C29 H29B 109.5 . .
H29C C29 H29B 109.5 . .
N1 C29 H29A 109.5 . .
H29C C29 H29A 109.5 . .
H29B C29 H29A 109.5 . .
N1 C30 N1 153.7(15) . 2
N1 C30 H30C 107.3 . .
N1 C30 H30C 53.2 2 .
N1 C30 H30A 109.3 . .
N1 C30 H30A 95.0 2 .
H30C C30 H30A 109.5 . .
N1 C30 H30B 111.8 . .
N1 C30 H30B 67.0 2 .
H30C C30 H30B 109.5 . .
H30A C30 H30B 109.5 . .
C51B C50A C51A 0.0(3) . .
C51B C50A C52 125.0 . .
C51A C50A C52 125.0 . .
C51B C50A C50B 112.6 . 7
C51A C50A C50B 112.6 . 7
C52 C50A C50B 122.3 . 7
C51B C50A C50A 112.6 . 7
C51A C50A C50A 112.6 . 7
C52 C50A C50A 122.3 . 7
C50B C50A C50A 0.0(2) 7 7
C50B C51A C50A 0.0(3) . .
C50B C52 C50A 0.0(2) . .
C51B C50B C51A 0.0(3) . .
C51B C50B C52 125.0 . .
C51A C50B C52 125.0 . .
C51B C50B C50B 112.6 . 7
C51A C50B C50B 112.6 . 7
C52 C50B C50B 122.3 . 7
C51B C50B C50A 112.6 . 7
C51A C50B C50A 112.6 . 7
C52 C50B C50A 122.3 . 7
C50B C50B C50A 0.0(2) 7 7
C50B C51B C50A 0.0(3) . .
C53D C53A C53C 0.00(12) . .
C53D C53A C53D 92.7(3) . 7_556
C53C C53A C53D 92.7(3) . 7_556
C53D C53A C53C 92.7(3) . 7_556
C53C C53A C53C 92.7(3) . 7_556
C53D C53A C53C 0.0(3) 7_556 7_556
C53D C53A C53B 48.4(2) . 7_556
C53C C53A C53B 48.4(2) . 7_556
C53D C53A C53B 44.28(9) 7_556 7_556
C53C C53A C53B 44.28(9) 7_556 7_556
C53D C53A C53A 48.4(2) . 7_556
C53C C53A C53A 48.4(2) . 7_556
C53D C53A C53A 44.28(9) 7_556 7_556
C53C C53A C53A 44.28(9) 7_556 7_556
C53B C53A C53A 0.0(2) 7_556 7_556
C53D C53A C54B 68.8 . .
C53C C53A C54B 68.8 . .
C53D C53A C54B 161.3(3) 7_556 .
C53C C53A C54B 161.3(3) 7_556 .
C53B C53A C54B 117.2(2) 7_556 .
C53A C53A C54B 117.2(2) 7_556 .
C53D C53A C54A 68.8 . .
C53C C53A C54A 68.8 . .
C53D C53A C54A 161.3(3) 7_556 .
C53C C53A C54A 161.3(3) 7_556 .
C53B C53A C54A 117.2(2) 7_556 .
C53A C53A C54A 117.2(2) 7_556 .
C54B C53A C54A 0.0(2) . .
C53D C53A C55 164.6 . .
C53C C53A C55 164.6 . .
C53D C53A C55 73.3(3) 7_556 .
C53C C53A C55 73.3(3) 7_556 .
C53B C53A C55 117.3(2) 7_556 .
C53A C53A C55 117.3(2) 7_556 .
C54B C53A C55 125.4 . .
C54A C53A C55 125.4 . .
C53D C54A C53C 0.0 . .
C53D C54A C53A 40.4 . .
C53C C54A C53A 40.4 . .
C53D C54A C53B 40.4 . .
C53C C54A C53B 40.4 . .
C53A C54A C53B 0.0(2) . .
C53B C55 C53A 0.00(7) . .
C53B C55 C53D 39.07(13) . 7_556
C53A C55 C53D 39.07(13) . 7_556
C53B C55 C53C 39.07(13) . 7_556
C53A C55 C53C 39.07(13) . 7_556
C53D C55 C53C 0.00(15) 7_556 7_556
C53D C53B C53C 0.00(12) . .
C53D C53B C53D 92.7(3) . 7_556
C53C C53B C53D 92.7(3) . 7_556
C53D C53B C53C 92.7(3) . 7_556
C53C C53B C53C 92.7(3) . 7_556
C53D C53B C53C 0.0(3) 7_556 7_556
C53D C53B C53B 48.4(2) . 7_556
C53C C53B C53B 48.4(2) . 7_556
C53D C53B C53B 44.28(9) 7_556 7_556
C53C C53B C53B 44.28(9) 7_556 7_556
C53D C53B C53A 48.4(2) . 7_556
C53C C53B C53A 48.4(2) . 7_556
C53D C53B C53A 44.28(9) 7_556 7_556
C53C C53B C53A 44.28(9) 7_556 7_556
C53B C53B C53A 0.0(2) 7_556 7_556
C53D C53B C54B 68.8 . .
C53C C53B C54B 68.8 . .
C53D C53B C54B 161.3(3) 7_556 .
C53C C53B C54B 161.3(3) 7_556 .
C53B C53B C54B 117.2(2) 7_556 .
C53A C53B C54B 117.2(2) 7_556 .
C53D C53B C54A 68.8 . .
C53C C53B C54A 68.8 . .
C53D C53B C54A 161.3(3) 7_556 .
C53C C53B C54A 161.3(3) 7_556 .
C53B C53B C54A 117.2(2) 7_556 .
C53A C53B C54A 117.2(2) 7_556 .
C54B C53B C54A 0.0(2) . .
C53D C53B C55 164.6 . .
C53C C53B C55 164.6 . .
C53D C53B C55 73.3(3) 7_556 .
C53C C53B C55 73.3(3) 7_556 .
C53B C53B C55 117.3(2) 7_556 .
C53A C53B C55 117.3(2) 7_556 .
C54B C53B C55 125.4 . .
C54A C53B C55 125.4 . .
C53D C54B C53C 0.0 . .
C53D C54B C53A 40.4 . .
C53C C54B C53A 40.4 . .
C53D C54B C53B 40.4 . .
C53C C54B C53B 40.4 . .
C53A C54B C53B 0.0(2) . .
C53B C53C C53A 0.00(12) . .
C53B C53C C53B 87.3(3) . 7_556
C53A C53C C53B 87.3(3) . 7_556
C53B C53C C53A 87.3(3) . 7_556
C53A C53C C53A 87.3(3) . 7_556
C53B C53C C53A 0.0(3) 7_556 7_556
C53B C53C C54A 70.8 . .
C53A C53C C54A 70.8 . .
C53B C53C C54A 157.8(3) 7_556 .
C53A C53C C54A 157.8(3) 7_556 .
C53B C53C C54B 70.8 . .
C53A C53C C54B 70.8 . .
C53B C53C C54B 157.8(3) 7_556 .
C53A C53C C54B 157.8(3) 7_556 .
C54A C53C C54B 0.0(2) . .
C53B C53C C53D 45.53(12) . 7_556
C53A C53C C53D 45.53(12) . 7_556
C53B C53C C53D 41.76(19) 7_556 7_556
C53A C53C C53D 41.76(19) 7_556 7_556
C54A C53C C53D 116.23(12) . 7_556
C54B C53C C53D 116.23(12) . 7_556
C53B C53C C53C 45.53(12) . 7_556
C53A C53C C53C 45.53(12) . 7_556
C53B C53C C53C 41.76(19) 7_556 7_556
C53A C53C C53C 41.76(19) 7_556 7_556
C54A C53C C53C 116.23(12) . 7_556
C54B C53C C53C 116.23(12) . 7_556
C53D C53C C53C 0.00(13) 7_556 7_556
C53B C53C C55 154.08(14) . 7_556
C53A C53C C55 154.08(14) . 7_556
C53B C53C C55 67.61(16) 7_556 7_556
C53A C53C C55 67.61(16) 7_556 7_556
C54A C53C C55 133.66(12) . 7_556
C54B C53C C55 133.66(12) . 7_556
C53D C53C C55 109.1 7_556 7_556
C53C C53C C55 109.1 7_556 7_556
C53B C53D C53A 0.00(12) . .
C53B C53D C53B 87.3(3) . 7_556
C53A C53D C53B 87.3(3) . 7_556
C53B C53D C53A 87.3(3) . 7_556
C53A C53D C53A 87.3(3) . 7_556
C53B C53D C53A 0.0(3) 7_556 7_556
C53B C53D C54A 70.8 . .
C53A C53D C54A 70.8 . .
C53B C53D C54A 157.8(3) 7_556 .
C53A C53D C54A 157.8(3) 7_556 .
C53B C53D C54B 70.8 . .
C53A C53D C54B 70.8 . .
C53B C53D C54B 157.8(3) 7_556 .
C53A C53D C54B 157.8(3) 7_556 .
C54A C53D C54B 0.0(2) . .
C53B C53D C53D 45.53(12) . 7_556
C53A C53D C53D 45.53(12) . 7_556
C53B C53D C53D 41.76(19) 7_556 7_556
C53A C53D C53D 41.76(19) 7_556 7_556
C54A C53D C53D 116.23(12) . 7_556
C54B C53D C53D 116.23(12) . 7_556
C53B C53D C53C 45.53(12) . 7_556
C53A C53D C53C 45.53(12) . 7_556
C53B C53D C53C 41.76(19) 7_556 7_556
C53A C53D C53C 41.76(19) 7_556 7_556
C54A C53D C53C 116.23(12) . 7_556
C54B C53D C53C 116.23(12) . 7_556
C53D C53D C53C 0.00(13) 7_556 7_556
C53B C53D C55 154.08(14) . 7_556
C53A C53D C55 154.08(14) . 7_556
C53B C53D C55 67.61(16) 7_556 7_556
C53A C53D C55 67.61(16) 7_556 7_556
C54A C53D C55 133.66(12) . 7_556
C54B C53D C55 133.66(12) . 7_556
C53D C53D C55 109.1 7_556 7_556
C53C C53D C55 109.1 7_556 7_556

loop_
_geom_bond_atom_site_label_1
_geom_bond_atom_site_label_2
_geom_bond_distance
_geom_bond_site_symmetry_2
Zn1 O3 1.948(4) .
Zn1 O2 1.962(4) .
Zn1 O4 1.984(7) .
Zn1 O1 1.992(4) .
Zn1 O5 2.170(13) .
Zn1 Cl1 2.222(4) .
O1 C26 1.265(5) .
O2 C1 1.239(7) .
O3 C1 1.256(7) 2_556
C1 O3 1.256(7) 2_556
C1 C2 1.502(7) .
C2 C3 1.368(8) .
C2 C7 1.391(8) .
C3 C4 1.407(7) .
C3 H3 0.9500 .
C4 C5 1.372(7) .
C4 H4 0.9500 .
C5 C6 1.362(8) .
C5 C8 1.502(7) .
C6 C7 1.382(8) .
C6 H6 0.9500 .
C7 H7 0.9500 .
C8 C9 1.393(6) .
C8 C14 1.413(7) .
C9 C8 1.393(6) 2_456
C9 C10 1.495(9) .
C10 C11 1.405(6) .
C10 C11 1.405(6) 2_456
C11 C12 1.382(7) .
C11 H11 0.9500 .
C12 C13 1.400(8) .
C12 H12 0.9500 .
C13 C12 1.400(8) 2_456
C13 H13 0.9500 .
C14 C21 1.394(6) .
C14 C15 1.494(7) .
C15 C16 1.374(8) .
C15 C20 1.403(8) .
C16 C17 1.394(9) .
C16 H16 0.9500 .
C17 C18 1.373(12) .
C17 H17 0.9500 .
C18 C19 1.368(11) .
C18 H18 0.9500 .
C19 C20 1.406(8) .
C19 H19 0.9500 .
C20 H20 0.9500 .
C21 C14 1.394(6) 2_456
C21 C22 1.501(9) .
C22 C23 1.386(6) 2_456
C22 C23 1.386(6) .
C23 C24 1.375(7) .
C23 H23 0.9500 .
C24 C25 1.387(6) .
C24 H24 0.9500 .
C25 C24 1.387(6) 2_456
C25 C26 1.498(10) 3_445
C26 O1 1.265(5) 2_556
C26 C25 1.498(10) 3
Cl1 C27 2.19(2) .
Cl1 H4A 0.8806 .
O4 H4A 0.8401 .
O4 H4B 0.8400 .
O5 C27 1.189(9) .
N1 C27 1.436(10) .
N1 C29 1.486(9) .
N1 C30 1.504(9) .
C27 C28 1.499(10) .
C28 H28A 0.9800 .
C28 H28C 0.9800 .
C28 H28B 0.9800 .
C29 H29C 0.9800 .
C29 H29B 0.9800 .
C29 H29A 0.9800 .
C30 N1 1.504(9) 2
C30 H30C 0.9599 .
C30 H30A 0.9604 .
C30 H30B 0.9600 .
C50A C51B 1.2178 .
C50A C51A 1.2178 .
C50A C52 1.3485 .
C50A C50B 1.4236 7
C50A C50A 1.4236 7
C51A C50B 1.2178 .
C52 C50B 1.3485 .
C50B C51B 1.2178 .
C50B C50B 1.4236 7
C50B C50A 1.4236 7
C53A C53D 0.9409 .
C53A C53C 0.9409 .
C53A C53D 1.0082(17) 7_556
C53A C53C 1.0082(17) 7_556
C53A C53B 1.346(3) 7_556
C53A C53A 1.346(3) 7_556
C53A C54B 1.3700 .
C53A C54A 1.3700 .
C53A C55 1.4790 .
C54A C53D 1.3530 .
C54A C53C 1.3530 .
C54A C53B 1.3700 .
C55 C53B 1.4790 .
C55 C53D 1.532(4) 7_556
C55 C53C 1.532(4) 7_556
C53B C53D 0.9409 .
C53B C53C 0.9409 .
C53B C53D 1.0082(17) 7_556
C53B C53C 1.0082(17) 7_556
C53B C53B 1.346(3) 7_556
C53B C53A 1.346(3) 7_556
C53B C54B 1.3700 .
C54B C53D 1.3530 .
C54B C53C 1.3530 .
C53C C53B 1.0082(17) 7_556
C53C C53A 1.0082(17) 7_556
C53C C53D 1.411(5) 7_556
C53C C53C 1.411(5) 7_556
C53C C55 1.532(4) 7_556
C53D C53B 1.0082(17) 7_556
C53D C53A 1.0082(17) 7_556
C53D C53D 1.411(5) 7_556
C53D C53C 1.411(5) 7_556
C53D C55 1.532(4) 7_556

loop_
_geom_torsion_atom_site_label_1
_geom_torsion_atom_site_label_2
_geom_torsion_atom_site_label_3
_geom_torsion_atom_site_label_4
_geom_torsion
_geom_torsion_site_symmetry_1
_geom_torsion_site_symmetry_4
O3 Zn1 O1 C26 -29.3(4) . .
O2 Zn1 O1 C26 95.9(4) . .
O4 Zn1 O1 C26 -157.9(5) . .
O5 Zn1 O1 C26 -142(4) . .
Cl1 Zn1 O1 C26 -141.8(4) . .
O3 Zn1 O2 C1 78.3(5) . .
O4 Zn1 O2 C1 -124.4(5) . .
O1 Zn1 O2 C1 -36.9(5) . .
O5 Zn1 O2 C1 147.7(7) . .
Cl1 Zn1 O2 C1 -159.4(5) . .
O2 Zn1 O3 C1 -18.5(7) . 2_556
O4 Zn1 O3 C1 -170.3(6) . 2_556
O1 Zn1 O3 C1 96.8(6) . 2_556
O5 Zn1 O3 C1 -88.2(7) . 2_556
Cl1 Zn1 O3 C1 -144.8(5) . 2_556
Zn1 O2 C1 O3 -15.0(9) . 2_556
Zn1 O2 C1 C2 165.0(4) . .
O2 C1 C2 C3 179.3(5) . .
O3 C1 C2 C3 -0.6(8) 2_556 .
O2 C1 C2 C7 1.3(8) . .
O3 C1 C2 C7 -178.7(5) 2_556 .
C7 C2 C3 C4 0.0(8) . .
C1 C2 C3 C4 -178.2(5) . .
C2 C3 C4 C5 1.5(8) . .
C3 C4 C5 C6 -1.9(8) . .
C3 C4 C5 C8 179.9(5) . .
C4 C5 C6 C7 0.9(8) . .
C8 C5 C6 C7 179.0(5) . .
C5 C6 C7 C2 0.6(9) . .
C3 C2 C7 C6 -1.0(9) . .
C1 C2 C7 C6 177.1(5) . .
C6 C5 C8 C9 -115.0(6) . .
C4 C5 C8 C9 63.1(7) . .
C6 C5 C8 C14 68.8(7) . .
C4 C5 C8 C14 -113.1(6) . .
C14 C8 C9 C8 -0.3(4) . 2_456
C5 C8 C9 C8 -176.5(6) . 2_456
C14 C8 C9 C10 179.7(4) . .
C5 C8 C9 C10 3.5(6) . .
C8 C9 C10 C11 63.6(4) 2_456 .
C8 C9 C10 C11 -116.4(4) . .
C8 C9 C10 C11 -116.4(4) 2_456 2_456
C8 C9 C10 C11 63.6(4) . 2_456
C11 C10 C11 C12 -0.5(4) 2_456 .
C9 C10 C11 C12 179.5(4) . .
C10 C11 C12 C13 0.9(8) . .
C11 C12 C13 C12 -0.5(4) . 2_456
C9 C8 C14 C21 0.6(7) . .
C5 C8 C14 C21 176.8(4) . .
C9 C8 C14 C15 178.4(4) . .
C5 C8 C14 C15 -5.3(8) . .
C21 C14 C15 C16 -116.8(6) . .
C8 C14 C15 C16 65.4(7) . .
C21 C14 C15 C20 61.7(7) . .
C8 C14 C15 C20 -116.2(6) . .
C20 C15 C16 C17 -1.0(9) . .
C14 C15 C16 C17 177.4(6) . .
C15 C16 C17 C18 0.1(11) . .
C16 C17 C18 C19 1.3(13) . .
C17 C18 C19 C20 -1.9(13) . .
C16 C15 C20 C19 0.5(9) . .
C14 C15 C20 C19 -177.9(5) . .
C18 C19 C20 C15 1.0(10) . .
C8 C14 C21 C14 -0.3(4) . 2_456
C15 C14 C21 C14 -178.1(6) . 2_456
C8 C14 C21 C22 179.7(4) . .
C15 C14 C21 C22 1.9(6) . .
C14 C21 C22 C23 63.4(4) . 2_456
C14 C21 C22 C23 -116.6(4) 2_456 2_456
C14 C21 C22 C23 -116.6(4) . .
C14 C21 C22 C23 63.4(4) 2_456 .
C23 C22 C23 C24 -0.5(4) 2_456 .
C21 C22 C23 C24 179.5(4) . .
C22 C23 C24 C25 1.1(8) . .
C23 C24 C25 C24 -0.5(4) . 2_456
C23 C24 C25 C26 179.5(4) . 3_445
Zn1 O1 C26 O1 -23.4(3) . 2_556
Zn1 O1 C26 C25 156.6(3) . 3
O3 Zn1 Cl1 C27 64.9(7) . .
O2 Zn1 Cl1 C27 -65.3(7) . .
O4 Zn1 Cl1 C27 -152.7(8) . .
O1 Zn1 Cl1 C27 177.2(6) . .
O5 Zn1 Cl1 C27 -2.9(8) . .
O3 Zn1 O5 C27 -107(2) . .
O2 Zn1 O5 C27 130(2) . .
O4 Zn1 O5 C27 23(2) . .
O1 Zn1 O5 C27 8(6) . .
Cl1 Zn1 O5 C27 7(2) . .
Zn1 O5 C27 N1 -143.6(19) . .
Zn1 O5 C27 C28 56(4) . .
Zn1 O5 C27 Cl1 -6.4(19) . .
C29 N1 C27 O5 11(4) . .
C30 N1 C27 O5 -179(2) . .
C29 N1 C27 C28 176(2) . .
C30 N1 C27 C28 -14(3) . .
C29 N1 C27 Cl1 -97(2) . .
C30 N1 C27 Cl1 73(3) . .
Zn1 Cl1 C27 O5 4.7(14) . .
Zn1 Cl1 C27 N1 130.3(18) . .
Zn1 Cl1 C27 C28 -131.5(14) . .
C27 N1 C30 N1 -29.5(19) . 2
C29 N1 C30 N1 139(2) . 2
C51B C50A C51A C50B 0(82) . .
C52 C50A C51A C50B 0(71) . .
C50B C50A C51A C50B 0.0(17) 7 .
C50A C50A C51A C50B 0.0(17) 7 .
C51B C50A C52 C50B 0(70) . .
C51A C50A C52 C50B 0(70) . .
C50B C50A C52 C50B 0(3) 7 .
C50A C50A C52 C50B 0(3) 7 .
C50A C51A C50B C51B 0(82) . .
C50A C51A C50B C52 0(2) . .
C50A C51A C50B C50B 0(71) . 7
C50A C51A C50B C50A 0(71) . 7
C50A C52 C50B C51B 0(3) . .
C50A C52 C50B C51A 0(3) . .
C50A C52 C50B C50B 0(71) . 7
C50A C52 C50B C50A 0(71) . 7
C51A C50B C51B C50A 0(82) . .
C52 C50B C51B C50A 0(71) . .
C50B C50B C51B C50A 0.0(17) 7 .
C50A C50B C51B C50A 0.0(17) 7 .
C51A C50A C51B C50B 0(82) . .
C52 C50A C51B C50B 0(71) . .
C50B C50A C51B C50B 0.0(17) 7 .
C50A C50A C51B C50B 0.0(17) 7 .
C53C C53A C54A C53D 0.0 . .
C53D C53A C54A C53D -10.1(4) 7_556 .
C53C C53A C54A C53D -10.1(4) 7_556 .
C53B C53A C54A C53D -2.72(8) 7_556 .
C53A C53A C54A C53D -2.72(8) 7_556 .
C54B C53A C54A C53D 0(54) . .
C55 C53A C54A C53D 173.2 . .
C53D C53A C54A C53C 0.0 . .
C53D C53A C54A C53C -10.1(4) 7_556 .
C53C C53A C54A C53C -10.1(4) 7_556 .
C53B C53A C54A C53C -2.72(8) 7_556 .
C53A C53A C54A C53C -2.72(8) 7_556 .
C54B C53A C54A C53C 0(54) . .
C55 C53A C54A C53C 173.2 . .
C53D C53A C54A C53B 0(19) . .
C53C C53A C54A C53B 0(19) . .
C53D C53A C54A C53B 0(23) 7_556 .
C53C C53A C54A C53B 0(23) 7_556 .
C53B C53A C54A C53B 0(20) 7_556 .
C53A C53A C54A C53B 0(20) 7_556 .
C54B C53A C54A C53B 0(100) . .
C55 C53A C54A C53B 0(52) . .
C53D C53A C55 C53B 0(11) . .
C53C C53A C55 C53B 0(11) . .
C53D C53A C55 C53B 0(21) 7_556 .
C53C C53A C55 C53B 0(21) 7_556 .
C53B C53A C55 C53B 0(19) 7_556 .
C53A C53A C55 C53B 0(19) 7_556 .
C54B C53A C55 C53B 0(53) . .
C54A C53A C55 C53B 0(53) . .
C53D C53A C55 C53D -25.64(11) . 7_556
C53C C53A C55 C53D -25.64(11) . 7_556
C53C C53A C55 C53D 0.0 7_556 7_556
C53B C53A C55 C53D -5.2 7_556 7_556
C53A C53A C55 C53D -5.2 7_556 7_556
C54B C53A C55 C53D 178.89(11) . 7_556
C54A C53A C55 C53D 178.89(11) . 7_556
C53D C53A C55 C53C -25.64(11) . 7_556
C53C C53A C55 C53C -25.64(11) . 7_556
C53D C53A C55 C53C 0.0 7_556 7_556
C53B C53A C55 C53C -5.2 7_556 7_556
C53A C53A C55 C53C -5.2 7_556 7_556
C54B C53A C55 C53C 178.89(11) . 7_556
C54A C53A C55 C53C 178.89(11) . 7_556
C53C C54A C53B C53D 0.0 . .
C53A C54A C53B C53D 0(54) . .
C53D C54A C53B C53C 0.0 . .
C53A C54A C53B C53C 0(54) . .
C53D C54A C53B C53D -10.1(4) . 7_556
C53C C54A C53B C53D -10.1(4) . 7_556
C53A C54A C53B C53D 0(50) . 7_556
C53D C54A C53B C53C -10.1(4) . 7_556
C53C C54A C53B C53C -10.1(4) . 7_556
C53A C54A C53B C53C 0(50) . 7_556
C53D C54A C53B C53B -2.72(8) . 7_556
C53C C54A C53B C53B -2.72(8) . 7_556
C53A C54A C53B C53B 0(53) . 7_556
C53D C54A C53B C53A -2.72(8) . 7_556
C53C C54A C53B C53A -2.72(8) . 7_556
C53A C54A C53B C53A 0(53) . 7_556
C53D C54A C53B C54B 0(19) . .
C53C C54A C53B C54B 0(19) . .
C53A C54A C53B C54B 0(100) . .
C53D C54A C53B C55 173.2 . .
C53C C54A C53B C55 173.2 . .
C53A C54A C53B C55 0(22) . .
C53A C55 C53B C53D 0(63) . .
C53D C55 C53B C53D -25.64(11) 7_556 .
C53C C55 C53B C53D -25.64(11) 7_556 .
C53A C55 C53B C53C 0(63) . .
C53D C55 C53B C53C -25.64(11) 7_556 .
C53C C55 C53B C53C -25.64(11) 7_556 .
C53A C55 C53B C53D 0(52) . 7_556
C53C C55 C53B C53D 0.0 7_556 7_556
C53A C55 C53B C53C 0(52) . 7_556
C53D C55 C53B C53C 0.0 7_556 7_556
C53A C55 C53B C53B 0(54) . 7_556
C53D C55 C53B C53B -5.2 7_556 7_556
C53C C55 C53B C53B -5.2 7_556 7_556
C53A C55 C53B C53A 0(54) . 7_556
C53D C55 C53B C53A -5.2 7_556 7_556
C53C C55 C53B C53A -5.2 7_556 7_556
C53A C55 C53B C54B 0(21) . .
C53D C55 C53B C54B 178.89(11) 7_556 .
C53C C55 C53B C54B 178.89(11) 7_556 .
C53A C55 C53B C54A 0(21) . .
C53D C55 C53B C54A 178.89(11) 7_556 .
C53C C55 C53B C54A 178.89(11) 7_556 .
C53C C53A C54B C53D 0.0 . .
C53D C53A C54B C53D -10.1(4) 7_556 .
C53C C53A C54B C53D -10.1(4) 7_556 .
C53B C53A C54B C53D -2.72(8) 7_556 .
C53A C53A C54B C53D -2.72(8) 7_556 .
C54A C53A C54B C53D 0(54) . .
C55 C53A C54B C53D 173.2 . .
C53D C53A C54B C53C 0.0 . .
C53D C53A C54B C53C -10.1(4) 7_556 .
C53C C53A C54B C53C -10.1(4) 7_556 .
C53B C53A C54B C53C -2.72(8) 7_556 .
C53A C53A C54B C53C -2.72(8) 7_556 .
C54A C53A C54B C53C 0(54) . .
C55 C53A C54B C53C 173.2 . .
C53D C53A C54B C53B 0(19) . .
C53C C53A C54B C53B 0(19) . .
C53D C53A C54B C53B 0(23) 7_556 .
C53C C53A C54B C53B 0(23) 7_556 .
C53B C53A C54B C53B 0(20) 7_556 .
C53A C53A C54B C53B 0(20) 7_556 .
C54A C53A C54B C53B 0(100) . .
C55 C53A C54B C53B 0(52) . .
C53C C53B C54B C53D 0.0 . .
C53D C53B C54B C53D -10.1(4) 7_556 .
C53C C53B C54B C53D -10.1(4) 7_556 .
C53B C53B C54B C53D -2.72(8) 7_556 .
C53A C53B C54B C53D -2.72(8) 7_556 .
C54A C53B C54B C53D 0(54) . .
C55 C53B C54B C53D 173.2 . .
C53D C53B C54B C53C 0.0 . .
C53D C53B C54B C53C -10.1(4) 7_556 .
C53C C53B C54B C53C -10.1(4) 7_556 .
C53B C53B C54B C53C -2.72(8) 7_556 .
C53A C53B C54B C53C -2.72(8) 7_556 .
C54A C53B C54B C53C 0(54) . .
C55 C53B C54B C53C 173.2 . .
C53D C53B C54B C53A 0(19) . .
C53C C53B C54B C53A 0(19) . .
C53D C53B C54B C53A 0(23) 7_556 .
C53C C53B C54B C53A 0(23) 7_556 .
C53B C53B C54B C53A 0(20) 7_556 .
C53A C53B C54B C53A 0(20) 7_556 .
C54A C53B C54B C53A 0(100) . .
C55 C53B C54B C53A 0(52) . .
C53D C53B C53C C53A 0(78) . .
C53D C53B C53C C53A 0(22) 7_556 .
C53C C53B C53C C53A 0(22) 7_556 .
C53B C53B C53C C53A 0(22) 7_556 .
C53A C53B C53C C53A 0(22) 7_556 .
C54B C53B C53C C53A 0(53) . .
C54A C53B C53C C53A 0(53) . .
C55 C53B C53C C53A 0(12) . .
C53D C53B C53C C53B 0(52) . 7_556
C53D C53B C53C C53B 0.0 7_556 7_556
C53C C53B C53C C53B 0.0 7_556 7_556
C53A C53B C53C C53B 0.0 7_556 7_556
C54B C53B C53C C53B -176.77(7) . 7_556
C54A C53B C53C C53B -176.77(7) . 7_556
C55 C53B C53C C53B 24.51(7) . 7_556
C53D C53B C53C C53A 0(52) . 7_556
C53D C53B C53C C53A 0.0 7_556 7_556
C53C C53B C53C C53A 0.0 7_556 7_556
C53B C53B C53C C53A 0.0 7_556 7_556
C54B C53B C53C C53A -176.77(7) . 7_556
C54A C53B C53C C53A -176.77(7) . 7_556
C55 C53B C53C C53A 24.51(7) . 7_556
C53D C53B C53C C54A 0(20) . .
C53D C53B C53C C54A 176.77(7) 7_556 .
C53C C53B C53C C54A 176.77(7) 7_556 .
C53B C53B C53C C54A 176.77(7) 7_556 .
C53A C53B C53C C54A 176.77(7) 7_556 .
C54B C53B C53C C54A 0.0 . .
C55 C53B C53C C54A -158.7 . .
C53D C53B C53C C54B 0(20) . .
C53D C53B C53C C54B 176.77(7) 7_556 .
C53C C53B C53C C54B 176.77(7) 7_556 .
C53B C53B C53C C54B 176.77(7) 7_556 .
C53A C53B C53C C54B 176.77(7) 7_556 .
C54A C53B C53C C54B 0.0 . .
C55 C53B C53C C54B -158.7 . .
C53D C53B C53C C53D 0(52) . 7_556
C53C C53B C53C C53D 0.0 7_556 7_556
C53B C53B C53C C53D 0.0 7_556 7_556
C53A C53B C53C C53D 0.0 7_556 7_556
C54B C53B C53C C53D -176.77(7) . 7_556
C54A C53B C53C C53D -176.77(7) . 7_556
C55 C53B C53C C53D 24.51(7) . 7_556
C53D C53B C53C C53C 0(52) . 7_556
C53D C53B C53C C53C 0.0 7_556 7_556
C53B C53B C53C C53C 0.0 7_556 7_556
C53A C53B C53C C53C 0.0 7_556 7_556
C54B C53B C53C C53C -176.77(7) . 7_556
C54A C53B C53C C53C -176.77(7) . 7_556
C55 C53B C53C C53C 24.51(7) . 7_556
C53D C53B C53C C55 0(46) . 7_556
C53D C53B C53C C55 14.1 7_556 7_556
C53C C53B C53C C55 14.1 7_556 7_556
C53B C53B C53C C55 14.1 7_556 7_556
C53A C53B C53C C55 14.1 7_556 7_556
C54B C53B C53C C55 -162.69(8) . 7_556
C54A C53B C53C C55 -162.69(8) . 7_556
C55 C53B C53C C55 38.59(8) . 7_556
C53D C53A C53C C53B 0(78) . .
C53D C53A C53C C53B 0(22) 7_556 .
C53C C53A C53C C53B 0(22) 7_556 .
C53B C53A C53C C53B 0(22) 7_556 .
C53A C53A C53C C53B 0(22) 7_556 .
C54B C53A C53C C53B 0(53) . .
C54A C53A C53C C53B 0(53) . .
C55 C53A C53C C53B 0(12) . .
C53D C53A C53C C53B 0(52) . 7_556
C53D C53A C53C C53B 0.0 7_556 7_556
C53C C53A C53C C53B 0.0 7_556 7_556
C53A C53A C53C C53B 0.0 7_556 7_556
C54B C53A C53C C53B -176.77(7) . 7_556
C54A C53A C53C C53B -176.77(7) . 7_556
C55 C53A C53C C53B 24.51(7) . 7_556
C53D C53A C53C C53A 0(52) . 7_556
C53D C53A C53C C53A 0.0 7_556 7_556
C53C C53A C53C C53A 0.0 7_556 7_556
C53B C53A C53C C53A 0.0 7_556 7_556
C54B C53A C53C C53A -176.77(7) . 7_556
C54A C53A C53C C53A -176.77(7) . 7_556
C55 C53A C53C C53A 24.51(7) . 7_556
C53D C53A C53C C54A 0(20) . .
C53D C53A C53C C54A 176.77(7) 7_556 .
C53C C53A C53C C54A 176.77(7) 7_556 .
C53B C53A C53C C54A 176.77(7) 7_556 .
C53A C53A C53C C54A 176.77(7) 7_556 .
C54B C53A C53C C54A 0.0 . .
C55 C53A C53C C54A -158.7 . .
C53D C53A C53C C54B 0(20) . .
C53D C53A C53C C54B 176.77(7) 7_556 .
C53C C53A C53C C54B 176.77(7) 7_556 .
C53B C53A C53C C54B 176.77(7) 7_556 .
C53A C53A C53C C54B 176.77(7) 7_556 .
C54A C53A C53C C54B 0.0 . .
C55 C53A C53C C54B -158.7 . .
C53D C53A C53C C53D 0(52) . 7_556
C53C C53A C53C C53D 0.0 7_556 7_556
C53B C53A C53C C53D 0.0 7_556 7_556
C53A C53A C53C C53D 0.0 7_556 7_556
C54B C53A C53C C53D -176.77(7) . 7_556
C54A C53A C53C C53D -176.77(7) . 7_556
C55 C53A C53C C53D 24.51(7) . 7_556
C53D C53A C53C C53C 0(52) . 7_556
C53D C53A C53C C53C 0.0 7_556 7_556
C53B C53A C53C C53C 0.0 7_556 7_556
C53A C53A C53C C53C 0.0 7_556 7_556
C54B C53A C53C C53C -176.77(7) . 7_556
C54A C53A C53C C53C -176.77(7) . 7_556
C55 C53A C53C C53C 24.51(7) . 7_556
C53D C53A C53C C55 0(46) . 7_556
C53D C53A C53C C55 14.1 7_556 7_556
C53C C53A C53C C55 14.1 7_556 7_556
C53B C53A C53C C55 14.1 7_556 7_556
C53A C53A C53C C55 14.1 7_556 7_556
C54B C53A C53C C55 -162.69(8) . 7_556
C54A C53A C53C C55 -162.69(8) . 7_556
C55 C53A C53C C55 38.59(8) . 7_556
C53D C54A C53C C53B 0(30) . .
C53A C54A C53C C53B 0.0 . .
C53D C54A C53C C53A 0(30) . .
C53B C54A C53C C53A 0.0 . .
C53D C54A C53C C53B 0(26) . 7_556
C53A C54A C53C C53B 8.58(8) . 7_556
C53B C54A C53C C53B 8.58(8) . 7_556
C53D C54A C53C C53A 0(26) . 7_556
C53A C54A C53C C53A 8.58(8) . 7_556
C53B C54A C53C C53A 8.58(8) . 7_556
C53D C54A C53C C54B 0(100) . .
C53A C54A C53C C54B 0(45) . .
C53B C54A C53C C54B 0(45) . .
C53D C54A C53C C53D 0(29) . 7_556
C53A C54A C53C C53D 2.57(5) . 7_556
C53B C54A C53C C53D 2.57(5) . 7_556
C53D C54A C53C C53C 0(29) . 7_556
C53A C54A C53C C53C 2.57(5) . 7_556
C53B C54A C53C C53C 2.57(5) . 7_556
C53D C54A C53C C55 0(40) . 7_556
C53A C54A C53C C55 169.64(12) . 7_556
C53B C54A C53C C55 169.64(12) . 7_556
C53D C54B C53C C53B 0(30) . .
C53A C54B C53C C53B 0.0 . .
C53D C54B C53C C53A 0(30) . .
C53B C54B C53C C53A 0.0 . .
C53D C54B C53C C53B 0(26) . 7_556
C53A C54B C53C C53B 8.58(8) . 7_556
C53B C54B C53C C53B 8.58(8) . 7_556
C53D C54B C53C C53A 0(26) . 7_556
C53A C54B C53C C53A 8.58(8) . 7_556
C53B C54B C53C C53A 8.58(8) . 7_556
C53D C54B C53C C54A 0(100) . .
C53A C54B C53C C54A 0(45) . .
C53B C54B C53C C54A 0(45) . .
C53D C54B C53C C53D 0(29) . 7_556
C53A C54B C53C C53D 2.57(5) . 7_556
C53B C54B C53C C53D 2.57(5) . 7_556
C53D C54B C53C C53C 0(29) . 7_556
C53A C54B C53C C53C 2.57(5) . 7_556
C53B C54B C53C C53C 2.57(5) . 7_556
C53D C54B C53C C55 0(40) . 7_556
C53A C54B C53C C55 169.64(12) . 7_556
C53B C54B C53C C55 169.64(12) . 7_556
C53C C53B C53D C53A 0(78) . .
C53D C53B C53D C53A 0(22) 7_556 .
C53C C53B C53D C53A 0(22) 7_556 .
C53B C53B C53D C53A 0(22) 7_556 .
C53A C53B C53D C53A 0(22) 7_556 .
C54B C53B C53D C53A 0(53) . .
C54A C53B C53D C53A 0(53) . .
C55 C53B C53D C53A 0(12) . .
C53C C53B C53D C53B 0(52) . 7_556
C53D C53B C53D C53B 0.0 7_556 7_556
C53C C53B C53D C53B 0.0 7_556 7_556
C53A C53B C53D C53B 0.0 7_556 7_556
C54B C53B C53D C53B -176.77(7) . 7_556
C54A C53B C53D C53B -176.77(7) . 7_556
C55 C53B C53D C53B 24.51(7) . 7_556
C53C C53B C53D C53A 0(52) . 7_556
C53D C53B C53D C53A 0.0 7_556 7_556
C53C C53B C53D C53A 0.0 7_556 7_556
C53B C53B C53D C53A 0.0 7_556 7_556
C54B C53B C53D C53A -176.77(7) . 7_556
C54A C53B C53D C53A -176.77(7) . 7_556
C55 C53B C53D C53A 24.51(7) . 7_556
C53C C53B C53D C54A 0(20) . .
C53D C53B C53D C54A 176.77(7) 7_556 .
C53C C53B C53D C54A 176.77(7) 7_556 .
C53B C53B C53D C54A 176.77(7) 7_556 .
C53A C53B C53D C54A 176.77(7) 7_556 .
C54B C53B C53D C54A 0.0 . .
C55 C53B C53D C54A -158.7 . .
C53C C53B C53D C54B 0(20) . .
C53D C53B C53D C54B 176.77(7) 7_556 .
C53C C53B C53D C54B 176.77(7) 7_556 .
C53B C53B C53D C54B 176.77(7) 7_556 .
C53A C53B C53D C54B 176.77(7) 7_556 .
C54A C53B C53D C54B 0.0 . .
C55 C53B C53D C54B -158.7 . .
C53C C53B C53D C53D 0(52) . 7_556
C53C C53B C53D C53D 0.0 7_556 7_556
C53B C53B C53D C53D 0.0 7_556 7_556
C53A C53B C53D C53D 0.0 7_556 7_556
C54B C53B C53D C53D -176.77(7) . 7_556
C54A C53B C53D C53D -176.77(7) . 7_556
C55 C53B C53D C53D 24.51(7) . 7_556
C53C C53B C53D C53C 0(52) . 7_556
C53D C53B C53D C53C 0.0 7_556 7_556
C53B C53B C53D C53C 0.0 7_556 7_556
C53A C53B C53D C53C 0.0 7_556 7_556
C54B C53B C53D C53C -176.77(7) . 7_556
C54A C53B C53D C53C -176.77(7) . 7_556
C55 C53B C53D C53C 24.51(7) . 7_556
C53C C53B C53D C55 0(46) . 7_556
C53D C53B C53D C55 14.1 7_556 7_556
C53C C53B C53D C55 14.1 7_556 7_556
C53B C53B C53D C55 14.1 7_556 7_556
C53A C53B C53D C55 14.1 7_556 7_556
C54B C53B C53D C55 -162.69(8) . 7_556
C54A C53B C53D C55 -162.69(8) . 7_556
C55 C53B C53D C55 38.59(8) . 7_556
C53C C53A C53D C53B 0(78) . .
C53D C53A C53D C53B 0(22) 7_556 .
C53C C53A C53D C53B 0(22) 7_556 .
C53B C53A C53D C53B 0(22) 7_556 .
C53A C53A C53D C53B 0(22) 7_556 .
C54B C53A C53D C53B 0(53) . .
C54A C53A C53D C53B 0(53) . .
C55 C53A C53D C53B 0(12) . .
C53C C53A C53D C53B 0(52) . 7_556
C53D C53A C53D C53B 0.0 7_556 7_556
C53C C53A C53D C53B 0.0 7_556 7_556
C53A C53A C53D C53B 0.0 7_556 7_556
C54B C53A C53D C53B -176.77(7) . 7_556
C54A C53A C53D C53B -176.77(7) . 7_556
C55 C53A C53D C53B 24.51(7) . 7_556
C53C C53A C53D C53A 0(52) . 7_556
C53D C53A C53D C53A 0.0 7_556 7_556
C53C C53A C53D C53A 0.0 7_556 7_556
C53B C53A C53D C53A 0.0 7_556 7_556
C54B C53A C53D C53A -176.77(7) . 7_556
C54A C53A C53D C53A -176.77(7) . 7_556
C55 C53A C53D C53A 24.51(7) . 7_556
C53C C53A C53D C54A 0(20) . .
C53D C53A C53D C54A 176.77(7) 7_556 .
C53C C53A C53D C54A 176.77(7) 7_556 .
C53B C53A C53D C54A 176.77(7) 7_556 .
C53A C53A C53D C54A 176.77(7) 7_556 .
C54B C53A C53D C54A 0.0 . .
C55 C53A C53D C54A -158.7 . .
C53C C53A C53D C54B 0(20) . .
C53D C53A C53D C54B 176.77(7) 7_556 .
C53C C53A C53D C54B 176.77(7) 7_556 .
C53B C53A C53D C54B 176.77(7) 7_556 .
C53A C53A C53D C54B 176.77(7) 7_556 .
C54A C53A C53D C54B 0.0 . .
C55 C53A C53D C54B -158.7 . .
C53C C53A C53D C53D 0(52) . 7_556
C53C C53A C53D C53D 0.0 7_556 7_556
C53B C53A C53D C53D 0.0 7_556 7_556
C53A C53A C53D C53D 0.0 7_556 7_556
C54B C53A C53D C53D -176.77(7) . 7_556
C54A C53A C53D C53D -176.77(7) . 7_556
C55 C53A C53D C53D 24.51(7) . 7_556
C53C C53A C53D C53C 0(52) . 7_556
C53D C53A C53D C53C 0.0 7_556 7_556
C53B C53A C53D C53C 0.0 7_556 7_556
C53A C53A C53D C53C 0.0 7_556 7_556
C54B C53A C53D C53C -176.77(7) . 7_556
C54A C53A C53D C53C -176.77(7) . 7_556
C55 C53A C53D C53C 24.51(7) . 7_556
C53C C53A C53D C55 0(46) . 7_556
C53D C53A C53D C55 14.1 7_556 7_556
C53C C53A C53D C55 14.1 7_556 7_556
C53B C53A C53D C55 14.1 7_556 7_556
C53A C53A C53D C55 14.1 7_556 7_556
C54B C53A C53D C55 -162.69(8) . 7_556
C54A C53A C53D C55 -162.69(8) . 7_556
C55 C53A C53D C55 38.59(8) . 7_556
C53C C54A C53D C53B 0(30) . .
C53A C54A C53D C53B 0.0 . .
C53C C54A C53D C53A 0(30) . .
C53B C54A C53D C53A 0.0 . .
C53C C54A C53D C53B 0(26) . 7_556
C53A C54A C53D C53B 8.58(8) . 7_556
C53B C54A C53D C53B 8.58(8) . 7_556
C53C C54A C53D C53A 0(26) . 7_556
C53A C54A C53D C53A 8.58(8) . 7_556
C53B C54A C53D C53A 8.58(8) . 7_556
C53C C54A C53D C54B 0(100) . .
C53A C54A C53D C54B 0(45) . .
C53B C54A C53D C54B 0(45) . .
C53C C54A C53D C53D 0(29) . 7_556
C53A C54A C53D C53D 2.57(5) . 7_556
C53B C54A C53D C53D 2.57(5) . 7_556
C53C C54A C53D C53C 0(29) . 7_556
C53A C54A C53D C53C 2.57(5) . 7_556
C53B C54A C53D C53C 2.57(5) . 7_556
C53C C54A C53D C55 0(40) . 7_556
C53A C54A C53D C55 169.64(12) . 7_556
C53B C54A C53D C55 169.64(12) . 7_556
C53C C54B C53D C53B 0(30) . .
C53A C54B C53D C53B 0.0 . .
C53C C54B C53D C53A 0(30) . .
C53B C54B C53D C53A 0.0 . .
C53C C54B C53D C53B 0(26) . 7_556
C53A C54B C53D C53B 8.58(8) . 7_556
C53B C54B C53D C53B 8.58(8) . 7_556
C53C C54B C53D C53A 0(26) . 7_556
C53A C54B C53D C53A 8.58(8) . 7_556
C53B C54B C53D C53A 8.58(8) . 7_556
C53C C54B C53D C54A 0(100) . .
C53A C54B C53D C54A 0(45) . .
C53B C54B C53D C54A 0(45) . .
C53C C54B C53D C53D 0(29) . 7_556
C53A C54B C53D C53D 2.57(5) . 7_556
C53B C54B C53D C53D 2.57(5) . 7_556
C53C C54B C53D C53C 0(29) . 7_556
C53A C54B C53D C53C 2.57(5) . 7_556
C53B C54B C53D C53C 2.57(5) . 7_556
C53C C54B C53D C55 0(40) . 7_556
C53A C54B C53D C55 169.64(12) . 7_556
C53B C54B C53D C55 169.64(12) . 7_556
